data_1505810
loop_
_publ_author_name
'Vandyck, Koen'
'Matthys, Bavo'
'Willen, Mario'
'Robeyns, Koen'
'Van Meervelt, Luc'
'Van der Eycken, Johan'

_publ_section_title
;
 Rhodium-Catalyzed Asymmetric Conjugate Additions of Boronic Acids to
 enones using DIPHONANE: a novel chiral bisphosphine ligand.
;
_journal_issue 3
_journal_name_full 'Organic letters'
_journal_page_first 363
_journal_page_last 366
_journal_paper_doi 10.1021/ol0522788
_journal_volume 8
_journal_year 2006
_chemical_formula_moiety 'C31 H26 O2 P2'
_chemical_formula_sum 'C31 H26 O2 P2'
_chemical_formula_weight 492.46
_chemical_name_systematic
; 
 ? 
;
_space_group_IT_number 43
_symmetry_cell_setting orthorhombic
_symmetry_space_group_name_Hall 'F 2 -2d'
_symmetry_space_group_name_H-M 'F d d 2'
_atom_sites_solution_hydrogens geom
_atom_sites_solution_primary direct
_atom_sites_solution_secondary difmap
_audit_creation_method SHELXL-97
_cell_angle_alpha 90.00
_cell_angle_beta 90.00
_cell_angle_gamma 90.00
_cell_formula_units_Z 8
_cell_length_a 32.3106(8)
_cell_length_b 12.0276(3)
_cell_length_c 12.5523(3)
_cell_measurement_temperature 100(2)
_cell_volume 4878.1(2)
_computing_cell_refinement 'Bruker SAINT'
_computing_data_collection 'Bruker SMART'
_computing_data_reduction 'Bruker SAINT'
_computing_molecular_graphics PLUTON
_computing_publication_material PLATON
_computing_structure_refinement 'SHELXL-97 (Sheldrick, 1997)'
_computing_structure_solution 'SHELXS-97 (Sheldrick, 1990)'
_diffrn_ambient_temperature 100(2)
_diffrn_measured_fraction_theta_full 0.987
_diffrn_measured_fraction_theta_max 0.987
_diffrn_measurement_device_type 'SMART 6000'
_diffrn_measurement_method 'omega and phi scans'
_diffrn_radiation_monochromator 'crossed Goebel mirrors'
_diffrn_radiation_source 'fine-focus sealed tube'
_diffrn_radiation_type CuK\a
_diffrn_radiation_wavelength 1.54178
_diffrn_reflns_av_R_equivalents 0.0000
_diffrn_reflns_av_sigmaI/netI 0.0324
_diffrn_reflns_limit_h_max 39
_diffrn_reflns_limit_h_min 0
_diffrn_reflns_limit_k_max 14
_diffrn_reflns_limit_k_min 0
_diffrn_reflns_limit_l_max 15
_diffrn_reflns_limit_l_min 0
_diffrn_reflns_number 1230
_diffrn_reflns_theta_full 71.21
_diffrn_reflns_theta_max 71.21
_diffrn_reflns_theta_min 5.27
_exptl_absorpt_coefficient_mu 1.832
_exptl_absorpt_correction_T_max 0.568
_exptl_absorpt_correction_T_min 0.426
_exptl_absorpt_correction_type multi-scan
_exptl_absorpt_process_details SADABS
_exptl_crystal_colour colourless
_exptl_crystal_density_diffrn 1.341
_exptl_crystal_density_method 'not measured'
_exptl_crystal_description blocks
_exptl_crystal_F_000 2064
_exptl_crystal_size_max 0.5
_exptl_crystal_size_mid 0.4
_exptl_crystal_size_min 0.3
_refine_diff_density_max 0.229
_refine_diff_density_min -0.263
_refine_diff_density_rms 0.056
_refine_ls_abs_structure_details 'Flack H D (1983), Acta Cryst. A39, 876-881'
_refine_ls_abs_structure_Flack 0.10(2)
_refine_ls_extinction_method none
_refine_ls_goodness_of_fit_ref 1.130
_refine_ls_hydrogen_treatment constr
_refine_ls_matrix_type full
_refine_ls_number_parameters 159
_refine_ls_number_reflns 1230
_refine_ls_number_restraints 1
_refine_ls_restrained_S_all 1.129
_refine_ls_R_factor_all 0.0305
_refine_ls_R_factor_gt 0.0296
_refine_ls_shift/su_max 0.000
_refine_ls_shift/su_mean 0.000
_refine_ls_structure_factor_coef Fsqd
_refine_ls_weighting_details 'calc w=1/[\s^2^(Fo^2^)+(0.0492P)^2^+0.0000P] where P=(Fo^2^+2Fc^2^)/3'
_refine_ls_weighting_scheme calc
_refine_ls_wR_factor_gt 0.0722
_refine_ls_wR_factor_ref 0.0727
_reflns_number_gt 1193
_reflns_number_total 1230
_reflns_threshold_expression >2sigma(I)
_cod_data_source_file ol0522788si20051206_074550.cif
_cod_data_source_block ug01
_cod_depositor_comments
;
The following automatic conversions were performed:

'_symmetry_cell_setting' value 'Orthorhombic' changed to
'orthorhombic' according to
/home/saulius/struct/CIF-dictionaries/cif_core.dic dictionary named
'cif_core.dic' version 2.4.1 from 2010-06-29.

Automatic conversion script
Id: cif_fix_values 1715 2011-07-08 13:25:40Z adriana 
;
_cod_original_sg_symbol_H-M Fdd2
_cod_database_code 1505810

loop_
_symmetry_equiv_pos_as_xyz
'x, y, z'
'-x, -y, z'
'x+1/4, -y+1/4, z+1/4'
'-x+1/4, y+1/4, z+1/4'
'x, y+1/2, z+1/2'
'-x, -y+1/2, z+1/2'
'x+1/4, -y+3/4, z+3/4'
'-x+1/4, y+3/4, z+3/4'
'x+1/2, y, z+1/2'
'-x+1/2, -y, z+1/2'
'x+3/4, -y+1/4, z+3/4'
'-x+3/4, y+1/4, z+3/4'
'x+1/2, y+1/2, z'
'-x+1/2, -y+1/2, z'
'x+3/4, -y+3/4, z+1/4'
'-x+3/4, y+3/4, z+1/4'

loop_
_atom_site_label
_atom_site_type_symbol
_atom_site_fract_x
_atom_site_fract_y
_atom_site_fract_z
_atom_site_U_iso_or_equiv
_atom_site_adp_type
_atom_site_occupancy
_atom_site_symmetry_multiplicity
_atom_site_calc_flag
_atom_site_refinement_flags
P1 P 0.223006(16) 0.98818(4) 0.47583(4) 0.00787(16) Uani 1 1 d .
O2 O 0.20008(5) 1.06356(14) 0.40368(13) 0.0119(4) Uani 1 1 d .
C3 C 0.19183(7) 0.9442(2) 0.58865(18) 0.0107(5) Uani 1 1 d .
C4 C 0.16476(8) 1.0216(2) 0.6318(2) 0.0178(5) Uani 1 1 d .
H4 H 0.1624 1.0916 0.6010 0.021 Uiso 1 1 calc R
C5 C 0.14107(8) 0.9949(2) 0.7208(2) 0.0227(6) Uani 1 1 d .
H5 H 0.1234 1.0475 0.7504 0.027 Uiso 1 1 calc R
C6 C 0.14396(8) 0.8897(2) 0.7652(2) 0.0202(6) Uani 1 1 d .
H6 H 0.1278 0.8715 0.8239 0.024 Uiso 1 1 calc R
C7 C 0.17081(8) 0.8111(2) 0.7226(2) 0.0171(5) Uani 1 1 d .
H7 H 0.1726 0.7406 0.7527 0.021 Uiso 1 1 calc R
C8 C 0.19488(7) 0.8384(2) 0.63476(18) 0.0127(5) Uani 1 1 d .
H8 H 0.2131 0.7863 0.6064 0.015 Uiso 1 1 calc R
C9 C 0.26863(7) 1.04943(19) 0.53455(18) 0.0092(4) Uani 1 1 d .
C10 C 0.28706(7) 1.13887(19) 0.48224(19) 0.0122(5) Uani 1 1 d .
H10 H 0.2747 1.1688 0.4218 0.015 Uiso 1 1 calc R
C11 C 0.32395(8) 1.1833(2) 0.5204(2) 0.0147(5) Uani 1 1 d .
H11 H 0.3360 1.2436 0.4857 0.018 Uiso 1 1 calc R
C12 C 0.34294(8) 1.1387(2) 0.6095(2) 0.0143(5) Uani 1 1 d .
H12 H 0.3681 1.1672 0.6333 0.017 Uiso 1 1 calc R
C13 C 0.32416(7) 1.0505(2) 0.66366(19) 0.0129(5) Uani 1 1 d .
H13 H 0.3364 1.0215 0.7247 0.015 Uiso 1 1 calc R
C14 C 0.28722(8) 1.00634(19) 0.62624(19) 0.0113(5) Uani 1 1 d .
H14 H 0.2748 0.9477 0.6624 0.014 Uiso 1 1 calc R
C15 C 0.24225(7) 0.8652(2) 0.41515(18) 0.0106(5) Uani 1 1 d .
C16 C 0.28154(7) 0.83011(19) 0.41381(18) 0.0109(5) Uani 1 1 d .
H16 H 0.3040 0.8655 0.4456 0.013 Uiso 1 1 calc R
C17 C 0.28298(8) 0.7211(2) 0.35051(19) 0.0119(5) Uani 1 1 d .
H17 H 0.3102 0.6973 0.3244 0.014 Uiso 1 1 calc R
C18 C 0.2500 0.7500 0.2653(3) 0.0153(7) Uani 1 2 d S
H18A H 0.2576 0.8130 0.2212 0.018 Uiso 0.50 1 calc PR
H18B H 0.2424 0.6870 0.2212 0.018 Uiso 0.50 1 calc PR

loop_
_atom_site_aniso_label
_atom_site_aniso_U_11
_atom_site_aniso_U_22
_atom_site_aniso_U_33
_atom_site_aniso_U_23
_atom_site_aniso_U_13
_atom_site_aniso_U_12
P1 0.0088(3) 0.0083(3) 0.0066(3) -0.0001(2) 0.0005(2) 0.00114(19)
O2 0.0135(8) 0.0121(8) 0.0101(8) 0.0018(6) -0.0024(6) 0.0043(6)
C3 0.0097(11) 0.0135(11) 0.0090(11) -0.0019(8) 0.0001(8) -0.0011(9)
C4 0.0157(12) 0.0194(14) 0.0182(13) 0.0044(10) 0.0065(10) 0.0046(10)
C5 0.0160(12) 0.0310(15) 0.0211(14) 0.0045(11) 0.0101(12) 0.0079(10)
C6 0.0135(12) 0.0333(15) 0.0139(12) 0.0060(10) 0.0050(9) -0.0018(10)
C7 0.0175(12) 0.0208(12) 0.0129(11) 0.0040(11) -0.0013(11) -0.0055(9)
C8 0.0128(11) 0.0135(12) 0.0117(11) -0.0010(9) -0.0009(9) -0.0016(9)
C9 0.0093(11) 0.0096(11) 0.0086(11) -0.0016(9) 0.0035(9) 0.0005(8)
C10 0.0124(11) 0.0143(11) 0.0098(11) -0.0006(9) 0.0017(10) 0.0007(8)
C11 0.0147(12) 0.0136(12) 0.0158(11) -0.0011(9) 0.0047(10) -0.0048(9)
C12 0.0100(11) 0.0166(13) 0.0161(11) -0.0073(9) 0.0010(9) -0.0027(9)
C13 0.0128(12) 0.0146(12) 0.0111(11) -0.0025(9) -0.0009(9) 0.0040(9)
C14 0.0115(11) 0.0120(12) 0.0103(11) -0.0010(8) 0.0011(9) 0.0013(9)
C15 0.0155(11) 0.0102(11) 0.0060(10) 0.0008(8) 0.0021(8) -0.0018(9)
C16 0.0137(11) 0.0103(11) 0.0086(11) -0.0004(9) 0.0025(9) -0.0011(8)
C17 0.0160(12) 0.0100(11) 0.0096(11) 0.0012(8) 0.0039(9) 0.0031(9)
C18 0.030(2) 0.0111(16) 0.0050(15) 0.000 0.000 0.0065(13)

loop_
_atom_type_symbol
_atom_type_description
_atom_type_scat_dispersion_real
_atom_type_scat_dispersion_imag
_atom_type_scat_source
C C 0.0181 0.0091 'International Tables Vol C Tables 4.2.6.8 and 6.1.1.4'
H H 0.0000 0.0000 'International Tables Vol C Tables 4.2.6.8 and 6.1.1.4'
O O 0.0492 0.0322 'International Tables Vol C Tables 4.2.6.8 and 6.1.1.4'
P P 0.2955 0.4335 'International Tables Vol C Tables 4.2.6.8 and 6.1.1.4'

loop_
_geom_angle_atom_site_label_1
_geom_angle_atom_site_label_2
_geom_angle_atom_site_label_3
_geom_angle
_geom_angle_site_symmetry_1
_geom_angle_site_symmetry_3
O2 P1 C15 115.01(10) . .
O2 P1 C9 114.11(10) . .
C15 P1 C9 103.24(11) . .
O2 P1 C3 112.20(11) . .
C15 P1 C3 106.64(11) . .
C9 P1 C3 104.67(11) . .
C4 C3 C8 119.5(2) . .
C4 C3 P1 117.32(19) . .
C8 C3 P1 123.16(18) . .
C3 C4 C5 120.4(2) . .
C3 C4 H4 119.8 . .
C5 C4 H4 119.8 . .
C6 C5 C4 119.7(2) . .
C6 C5 H5 120.1 . .
C4 C5 H5 120.1 . .
C5 C6 C7 120.5(2) . .
C5 C6 H6 119.7 . .
C7 C6 H6 119.7 . .
C6 C7 C8 119.6(2) . .
C6 C7 H7 120.2 . .
C8 C7 H7 120.2 . .
C7 C8 C3 120.2(2) . .
C7 C8 H8 119.9 . .
C3 C8 H8 119.9 . .
C14 C9 C10 119.4(2) . .
C14 C9 P1 122.39(18) . .
C10 C9 P1 118.13(17) . .
C9 C10 C11 120.0(2) . .
C9 C10 H10 120.0 . .
C11 C10 H10 120.0 . .
C12 C11 C10 120.6(2) . .
C12 C11 H11 119.7 . .
C10 C11 H11 119.7 . .
C11 C12 C13 119.7(2) . .
C11 C12 H12 120.2 . .
C13 C12 H12 120.2 . .
C14 C13 C12 119.9(2) . .
C14 C13 H13 120.0 . .
C12 C13 H13 120.0 . .
C13 C14 C9 120.4(2) . .
C13 C14 H14 119.8 . .
C9 C14 H14 119.8 . .
C16 C15 C17 106.3(2) . 14_565
C16 C15 P1 126.90(19) . .
C17 C15 P1 126.76(17) 14_565 .
C15 C16 C17 107.8(2) . .
C15 C16 H16 126.1 . .
C17 C16 H16 126.1 . .
C16 C17 C15 106.59(18) . 14_565
C16 C17 C18 98.35(17) . .
C15 C17 C18 98.63(17) 14_565 .
C16 C17 H17 116.8 . .
C15 C17 H17 116.8 14_565 .
C18 C17 H17 116.8 . .
C17 C18 C17 92.7(3) 14_565 .
C17 C18 H18A 113.2 14_565 .
C17 C18 H18A 113.2 . .
C17 C18 H18B 113.2 14_565 .
C17 C18 H18B 113.2 . .
H18A C18 H18B 110.5 . .

loop_
_geom_bond_atom_site_label_1
_geom_bond_atom_site_label_2
_geom_bond_distance
_geom_bond_site_symmetry_2
P1 O2 1.4802(16) .
P1 C15 1.776(2) .
P1 C9 1.805(2) .
P1 C3 1.816(2) .
C3 C4 1.387(4) .
C3 C8 1.402(3) .
C4 C5 1.392(4) .
C4 H4 0.9300 .
C5 C6 1.386(4) .
C5 H5 0.9300 .
C6 C7 1.390(4) .
C6 H6 0.9300 .
C7 C8 1.388(4) .
C7 H7 0.9300 .
C8 H8 0.9300 .
C9 C14 1.398(3) .
C9 C10 1.394(3) .
C10 C11 1.392(3) .
C10 H10 0.9300 .
C11 C12 1.384(4) .
C11 H11 0.9300 .
C12 C13 1.398(4) .
C12 H12 0.9300 .
C13 C14 1.388(3) .
C13 H13 0.9300 .
C14 H14 0.9300 .
C15 C16 1.338(3) .
C15 C17 1.550(3) 14_565
C16 C17 1.534(3) .
C16 H16 0.9300 .
C17 C15 1.550(3) 14_565
C17 C18 1.550(3) .
C17 H17 0.9800 .
C18 C17 1.550(3) 14_565
C18 H18A 0.9700 .
C18 H18B 0.9700 .
